data_1528591
loop_
_publ_author_name
'Hunting, J.L.'
'Szymanski, M.M.'
'DiSalvo, F.J.'
'Johnson, P.E.'
'Kellar, C.B.'

_publ_section_title
;
 The synthesis and structural characterization of the new ternary
 nitrides: Ca4 Ti N4 and Ca5 Nb N5
;
_journal_name_full 'Journal of Solid State Chemistry'
_journal_page_first 31
_journal_page_last 40
_journal_volume 180
_journal_year 2007
_chemical_formula_sum 'Ca5 N5 Nb'
_chemical_name_systematic 'Ca5 Nb N5'
_space_group_IT_number 12
_symmetry_space_group_name_Hall '-C 2y'
_symmetry_space_group_name_H-M 'C 1 2/m 1'
_cell_angle_alpha 90
_cell_angle_beta 101.22
_cell_angle_gamma 90
_cell_formula_units_Z 4
_cell_length_a 11.922
_cell_length_b 6.878
_cell_length_c 8.936
_cell_volume 718.743
_citation_journal_id_ASTM JSSCBI
_cod_data_source_file Hunting_JSSCBI_2007_1212.cif
_cod_data_source_block Ca5N5Nb1
_cod_original_cell_volume 718.7429
_cod_original_formula_sum 'Ca5 N5 Nb1'
_cod_database_code 1528591

loop_
_symmetry_equiv_pos_as_xyz
x,y,z
-x,y,-z
-x,-y,-z
x,-y,z
x+1/2,y+1/2,z
-x+1/2,y+1/2,-z
-x+1/2,-y+1/2,-z
x+1/2,-y+1/2,z

loop_
_atom_site_label
_atom_site_type_symbol
_atom_site_fract_x
_atom_site_fract_y
_atom_site_fract_z
_atom_site_occupancy
_atom_site_U_iso_or_equiv
Ca2 Ca+2 0.13633 0 0.83453 1 0.0
N3 N-3 0.3231 0 0.0066 1 0.0
N5 N-3 0 0 0 1 0.0
Ca1 Ca+2 0.11672 0.24863 0.15804 1 0.0
N2 N-3 0.0623 0 0.3542 0.5 0.0
N1 N-3 0.31102 0.228 0.3249 1 0.0
Ca4 Ca+2 0 0.24755 0.5 1 0.0
N4 N-3 0.5376 0 0.3086 1 0.0
Nb1 Nb+5 0.37011 0 0.22647 1 0.0
Ca3 Ca+2 0.2529 0 0.51908 1 0.0
